data_7228884
loop_
_publ_author_name
'Chang, Shuai'
'Jang, Hoi-Gu'
'Lee, Kwan-Young'
'Cho, Sung June'

_publ_section_title
;
 Three-dimensional crystal structure of novel aluminophosphate PST-5
 solved using a powder charge flipping method
;
_journal_issue 61
_journal_name_full 'RSC Adv.'
_journal_page_first 38631
_journal_paper_doi 10.1039/C7RA05100J
_journal_volume 7
_journal_year 2017
_chemical_compound_source 'From Chonnam National University'
_chemical_formula_moiety 'C26.72 N6.68 O77.45 Si36'
_chemical_formula_structural (SiO2)72
_chemical_formula_sum 'C26.72 N6.68 O77.45 Si36'
_chemical_formula_weight 2664.9
_chemical_name_common PST-5
_chemical_name_systematic ' aluminophosphate'
_space_group_IT_number 59
_symmetry_cell_setting orthorhombic
_symmetry_Int_Tables_number 59
_symmetry_space_group_name_Hall '-P 2ab 2a'
_symmetry_space_group_name_H-M 'P m m n :2'
_cell_angle_alpha 90
_cell_angle_beta 90
_cell_angle_gamma 90
_cell_formula_units_Z 2
_cell_length_a 10.2796(7)
_cell_length_b 36.643(3)
_cell_length_c 10.8918(8)
_cell_measurement_temperature 293
_cell_volume 4102.7(5)
_computing_cell_refinement Jana2006
_computing_data_collection Jana2006
_computing_data_reduction Jana2006
_computing_molecular_graphics VESTA
_computing_publication_material jana2006
_computing_structure_refinement Jana2006
_computing_structure_solution pCF+Focus
_diffrn_ambient_temperature 293
_diffrn_detector scintillation_dectertors
_diffrn_measurement_device_type Ge(111)_crystal_analyer
_diffrn_radiation_monochromator DCM_Si(111)_crystal
_diffrn_radiation_probe x-ray
_diffrn_radiation_type synchrotron
_diffrn_radiation_wavelength 1.4862
_diffrn_source synchrotron
_diffrn_source_type BL-9B_in_PAL
_exptl_absorpt_correction_type none
_exptl_crystal_density_diffrn 2.1572
_exptl_crystal_F_000 2661.3
_pd_char_colour white
_pd_char_particle_morphology 'planar morphology'
_pd_instr_location ' 9B HRPD at Pohang Accelerator Laboratory '
_pd_meas_2theta_range_inc 0.01
_pd_meas_2theta_range_max 124.500
_pd_meas_2theta_range_min 4.000
_pd_meas_number_of_points 12051
_pd_meas_scan_method step
_pd_prep_cool_rate 0
_pd_prep_pressure 101.3
_pd_prep_temperature 293
_pd_proc_2theta_range_inc 0.01
_pd_proc_2theta_range_max 124.5
_pd_proc_2theta_range_min 4.01
_pd_proc_ls_background_function 'Manual background'
_pd_proc_ls_pref_orient_corr none
_pd_proc_ls_profile_function Pseudo-Voigt
_pd_proc_ls_prof_R_factor 0.0855
_pd_proc_ls_prof_wR_expected 0.0227
_pd_proc_ls_prof_wR_factor 0.1163
_pd_spec_mounting 'packed powder pellet'
_pd_spec_mount_mode reflection
_pd_spec_shape flat_sheet
_pd_spec_size_axial 25.4
_pd_spec_size_equat 25.4
_pd_spec_size_thick 1
_refine_diff_density_max 0.96
_refine_diff_density_min -0.99
_refine_ls_goodness_of_fit_all 5.12
_refine_ls_number_constraints 1
_refine_ls_number_parameters 117
_refine_ls_number_restraints 47
_refine_ls_R_factor_all 0.0981
_refine_ls_R_factor_gt 0.0981
_refine_ls_shift/su_max 0.0480
_refine_ls_shift/su_mean 0.0043
_refine_ls_weighting_scheme sigma
_refine_ls_wR_factor_all 0.1340
_refine_ls_wR_factor_gt 0.1340
_cod_data_source_file c7ra05100j1.cif
_cod_data_source_block I
_cod_original_sg_symbol_H-M 'P m m n'
_cod_database_code 7228884

loop_
_space_group_symop_id
_space_group_symop_operation_xyz
1 x,y,z
2 -x+1/2,-y+1/2,z
3 -x,y+1/2,-z
4 x+1/2,-y,-z
5 -x,-y,-z
6 x+1/2,y+1/2,-z
7 x,-y+1/2,z
8 -x+1/2,y,z

loop_
_atom_site_label
_atom_site_type_symbol
_atom_site_fract_x
_atom_site_fract_y
_atom_site_fract_z
_atom_site_adp_type
_atom_site_U_iso_or_equiv
_atom_site_site_symmetry_multiplicity
_atom_site_occupancy
_atom_site_calc_flag
O1 O 0.25 0.595(3) 0.678(10) Uiso 0.046(6) 4 1 d
O2 O 0.568(8) 0.129(2) 0.474(6) Uiso 0.046(6) 8 1 d
O3 O -0.022(6) 0.0776(19) 0.344(7) Uiso 0.046(6) 8 1 d
O4 O 0.620(7) 0.1408(18) 0.219(6) Uiso 0.046(6) 8 1 d
O5 O 0.25 0.654(3) 0.475(9) Uiso 0.046(6) 4 1 d
O6 O 0.087(8) 0.6203(17) 0.309(6) Uiso 0.046(6) 8 1 d
O7 O 0.045(6) 0.6870(19) 0.359(7) Uiso 0.046(6) 8 1 d
O8 O 0.25 0.194(3) 0.610(10) Uiso 0.046(6) 4 1 d
O9 O 0.100(11) 0.25 0.642(9) Uiso 0.046(6) 4 1 d
O10 O 0.129(7) 0.1992(17) 0.823(5) Uiso 0.046(6) 8 1 d
O11 O -0.049(7) 0.1818(18) 0.035(6) Uiso 0.046(6) 8 1 d
O12 O 0.480(6) 0.1170(18) 0.089(7) Uiso 0.046(6) 8 1 d
O13 O 0.25 0.664(3) 0.923(10) Uiso 0.046(6) 4 1 d
O14 O 0.074(7) 0.5586(17) 0.335(6) Uiso 0.046(6) 8 1 d
O15 O 0.044(6) 0.0146(18) 0.280(6) Uiso 0.046(6) 8 1 d
O16 O 0.25 0.516(3) 0.455(9) Uiso 0.046(6) 4 1 d
O17 O 0 0 0.5 Uiso 0.046(6) 4 1 d
O18 O 0.464(6) 0.5992(19) 0.096(6) Uiso 0.046(6) 8 1 d
O19 O 0.25 0.582(3) 0.137(9) Uiso 0.046(6) 4 1 d
O20 O 0.25 0.071(3) 0.268(9) Uiso 0.046(6) 4 1 d
O21 O 0.140(7) 0.0686(18) 0.111(6) Uiso 0.046(6) 8 1 d
O22 O 0.25 0.080(3) -0.028(10) Uiso 0.046(6) 4 1 d
O23 O 0.25 0.203(3) 0.036(10) Uiso 0.046(6) 4 1 d
O24 O 0.093(11) 0.25 0.078(8) Uiso 0.046(6) 4 1 d
Si1 Si 0.616(4) 0.1136(11) 0.339(4) Uiso 0.050(3) 8 1 d
Si2 Si 0.112(4) 0.6527(11) 0.411(4) Uiso 0.050(3) 8 1 d
Si3 Si 0.105(4) 0.2045(9) 0.677(4) Uiso 0.050(3) 8 1 d
Si4 Si 0.608(4) 0.1446(10) 0.077(4) Uiso 0.050(3) 8 1 d
Si5 Si 0.098(4) 0.5143(11) 0.397(3) Uiso 0.050(3) 8 1 d
Si6 Si 0.121(4) 0.5825(11) 0.213(3) Uiso 0.050(3) 8 1 d
Si7 Si 0.092(4) 0.0606(10) 0.245(3) Uiso 0.050(3) 8 1 d
Si8 Si 0.092(4) 0.0914(11) -0.013(4) Uiso 0.050(3) 8 1 d
Si9 Si 0.089(4) 0.2046(10) -0.015(3) Uiso 0.050(3) 8 1 d
O25 O 0.25 0.756(7) 0.088(8) Uiso 0.08(4) 4 1 d
O26 O 0.25 0.527(6) -0.10(2) Uiso 0.08(4) 4 0.4931 d
O27 O 0.25 0.135(4) 0.023(14) Uiso 0.08(4) 4 0.7802 d
O28 O 0.43(2) 0.75 0.14(2) Uiso 0.08(4) 4 0.4496 d
C1 C 0.622(10) 0.2667(9) 0.336(3) Uani 0.52(14) 8 0.67(2) d
C3 C 0.473(10) 0.2625(9) 0.346(3) Uani 0.52(14) 8 0.67(2) d
C6 C 0.269(10) 0.3173(9) 0.385(3) Uani 0.52(14) 8 0.67(2) d
C8 C 0.322(10) 0.3518(9) 0.450(3) Uani 0.52(14) 8 0.67(2) d
N1 N 0.356(10) 0.2865(9) 0.359(3) Uani 0.52(14) 8 0.67(2) d
C2 C 0.266(8) 0.4961(15) 0.654(4) Uani 0.17(4) 8 1 d
C4 C 0.211(8) 0.4584(15) 0.642(4) Uani 0.17(4) 8 1 d
C5 C 0.314(8) 0.3987(15) 0.612(4) Uani 0.17(4) 8 1 d
C7 C 0.463(8) 0.3937(15) 0.574(4) Uani 0.17(4) 8 1 d
N2 N 0.300(8) 0.4323(15) 0.697(4) Uani 0.17(4) 8 1 d

loop_
_atom_type_symbol
_atom_type_scat_dispersion_real
_atom_type_scat_dispersion_imag
_atom_type_scat_source
C 0.0179 0.0088 'International Tables Vol C tables 4.2.6.8 and 6.1.1.1'
N 0.0309 0.0174 'International Tables Vol C tables 4.2.6.8 and 6.1.1.1'
O 0.0486 0.0311 'International Tables Vol C tables 4.2.6.8 and 6.1.1.1'
Si 0.2482 0.3135 'International Tables Vol C tables 4.2.6.8 and 6.1.1.1'

loop_
_geom_angle_atom_site_label_1
_geom_angle_atom_site_label_2
_geom_angle_atom_site_label_3
_geom_angle_site_symmetry_1
_geom_angle_site_symmetry_3
_geom_angle
O3 O1 O3 3_556 6_556 148(6)
O3 O1 O4 3_556 3_656 139(5)
O3 O1 O4 3_556 6_456 72(3)
O3 O1 Si1 3_556 3_656 162(7)
O3 O1 Si1 3_556 6_456 41(2)
O3 O1 O4 6_556 3_656 72(3)
O3 O1 O4 6_556 6_456 139(5)
O3 O1 Si1 6_556 3_656 41(2)
O3 O1 Si1 6_556 6_456 162(7)
O4 O1 O4 3_656 6_456 67(4)
O4 O1 Si1 3_656 3_656 42(3)
O4 O1 Si1 3_656 6_456 104(6)
O4 O1 Si1 6_456 3_656 104(6)
O4 O1 Si1 6_456 6_456 42(3)
Si1 O1 Si1 3_656 6_456 124(7)
O3 O2 O5 8_555 3_646 131(5)
O3 O2 O6 8_555 6_546 120(4)
O3 O2 Si1 8_555 . 43(3)
O3 O2 Si2 8_555 6_546 162(5)
O3 O2 C7 8_555 7_555 83(4)
O5 O2 O6 3_646 6_546 75(4)
O5 O2 Si1 3_646 . 96(5)
O5 O2 Si2 3_646 6_546 47(4)
O5 O2 C7 3_646 7_555 125(5)
O6 O2 Si1 6_546 . 144(5)
O6 O2 Si2 6_546 6_546 44(3)
O6 O2 C7 6_546 7_555 51(3)
Si1 O2 Si2 . 6_546 143(6)
Si1 O2 C7 . 7_555 125(5)
Si2 O2 C7 6_546 7_555 87(4)
O1 O3 O2 3_546 8_555 71(4)
O1 O3 Si1 3_546 8_555 39(3)
O1 O3 Si7 3_546 . 133(5)
O2 O3 Si1 8_555 8_555 43(3)
O2 O3 Si7 8_555 . 143(4)
Si1 O3 Si7 8_555 . 133(5)
O1 O4 O12 3_646 . 112(4)
O1 O4 O13 3_646 3_646 104(4)
O1 O4 Si1 3_646 . 40(3)
O1 O4 Si4 3_646 . 124(5)
O12 O4 O13 . 3_646 96(4)
O12 O4 Si1 . . 105(4)
O12 O4 Si4 . . 49(3)
O13 O4 Si1 3_646 . 143(5)
O13 O4 Si4 3_646 . 48(3)
Si1 O4 Si4 . . 148(5)
O2 O5 O2 3_656 6_456 120(6)
O2 O5 Si2 3_656 . 152(7)
O2 O5 Si2 3_656 8_555 48(3)
O2 O5 Si2 6_456 . 48(3)
O2 O5 Si2 6_456 8_555 152(7)
Si2 O5 Si2 . 8_555 128(7)
O2 O6 O14 6_456 . 90(3)
O2 O6 O18 6_456 8_555 160(4)
O2 O6 Si2 6_456 . 42(3)
O2 O6 Si6 6_456 . 135(4)
O2 O6 C7 6_456 4_466 46(3)
O14 O6 O18 . 8_555 78(3)
O14 O6 Si2 . . 130(4)
O14 O6 Si6 . . 46(3)
O14 O6 C7 . 4_466 67(4)
O18 O6 Si2 8_555 . 151(5)
O18 O6 Si6 8_555 . 42(2)
O18 O6 C7 8_555 4_466 114(4)
Si2 O6 Si6 . . 159(6)
Si2 O6 C7 . 4_466 81(4)
Si6 O6 C7 . 4_466 109(5)
Si2 O7 Si3 . 3_556 142(5)
Si3 O8 Si3 . 8_555 122(7)
Si3 O8 C6 . 2_555 113(4)
Si3 O8 C6 . 7_555 122(4)
Si3 O8 C6 8_555 2_555 122(4)
Si3 O8 C6 8_555 7_555 113(4)
C6 O8 C6 2_555 7_555 9(3)
Si3 O9 Si3 . 7_555 154(7)
O10 O10 Si3 8_555 . 99(4)
O10 O10 Si9 8_555 1_556 103(3)
Si3 O10 Si9 . 1_556 154(5)
O13 O11 Si4 3_546 8_555 47(4)
O13 O11 Si9 3_546 . 166(5)
Si4 O11 Si9 8_555 . 147(5)
O4 O12 O18 . 3_645 123(4)
O4 O12 O21 . 8_555 129(4)
O4 O12 Si4 . . 45(3)
O4 O12 Si8 . 8_555 164(5)
O18 O12 O21 3_645 8_555 90(4)
O18 O12 Si4 3_645 . 85(4)
O18 O12 Si8 3_645 8_555 47(3)
O21 O12 Si4 8_555 . 163(5)
O21 O12 Si8 8_555 8_555 49(3)
Si4 O12 Si8 . 8_555 131(5)
O4 O13 O4 3_656 6_456 75(4)
O4 O13 O11 3_656 3_556 147(5)
O4 O13 O11 3_656 6_556 72(3)
O4 O13 Si4 3_656 3_656 45(3)
O4 O13 Si4 3_656 6_456 114(6)
O4 O13 O11 6_456 3_556 72(3)
O4 O13 O11 6_456 6_556 147(5)
O4 O13 Si4 6_456 3_656 114(6)
O4 O13 Si4 6_456 6_456 45(3)
O11 O13 O11 3_556 6_556 137(6)
O11 O13 Si4 3_556 3_656 164(7)
O11 O13 Si4 3_556 6_456 44(3)
O11 O13 Si4 6_556 3_656 44(3)
O11 O13 Si4 6_556 6_456 164(7)
Si4 O13 Si4 3_656 6_456 129(7)
O6 O14 Si5 . . 161(4)
O6 O14 Si6 . . 51(3)
O6 O14 C7 . 4_466 49(3)
Si5 O14 Si6 . . 137(5)
Si5 O14 C7 . 4_466 127(4)
Si6 O14 C7 . 4_466 96(4)
O17 O15 Si5 . 7_555 39.3(18)
O17 O15 Si7 . . 117(3)
Si5 O15 Si7 7_555 . 130(4)
Si5 O16 Si5 . 8_555 136(6)
Si5 O16 C2 . . 114(4)
Si5 O16 C2 . 8_555 106(4)
Si5 O16 C2 8_555 . 106(4)
Si5 O16 C2 8_555 8_555 114(4)
C2 O16 C2 . 8_555 8(3)
O15 O17 O15 . 5_556 180.0(5)
O15 O17 Si5 . 3_546 136(2)
O15 O17 Si5 . 7_555 44(2)
O15 O17 Si5 5_556 3_546 44(2)
O15 O17 Si5 5_556 7_555 136(2)
Si5 O17 Si5 3_546 7_555 180.0(5)
O6 O18 O12 8_555 3_655 144(4)
O6 O18 O19 8_555 . 73(4)
O6 O18 Si6 8_555 8_555 45(3)
O6 O18 Si8 8_555 6_555 138(4)
O12 O18 O19 3_655 . 120(4)
O12 O18 Si6 3_655 8_555 162(4)
O12 O18 Si8 3_655 6_555 48(3)
O19 O18 Si6 . 8_555 42(3)
O19 O18 Si8 . 6_555 145(5)
Si6 O18 Si8 8_555 6_555 142(5)
O18 O19 O18 . 8_555 142(5)
O18 O19 Si6 . . 154(6)
O18 O19 Si6 . 8_555 46(2)
O18 O19 Si6 8_555 . 46(2)
O18 O19 Si6 8_555 8_555 154(6)
Si6 O19 Si6 . 8_555 116(6)
O21 O20 O21 . 8_555 67(4)
O21 O20 Si7 . . 48(3)
O21 O20 Si7 . 8_555 114(5)
O21 O20 Si7 8_555 . 114(5)
O21 O20 Si7 8_555 8_555 48(3)
Si7 O20 Si7 . 8_555 149(7)
O12 O21 O20 8_555 . 112(5)
O12 O21 O21 8_555 8_555 125(4)
O12 O21 O22 8_555 . 94(4)
O12 O21 Si7 8_555 . 94(4)
O12 O21 Si8 8_555 . 49(3)
O20 O21 O21 . 8_555 57(3)
O20 O21 O22 . . 109(4)
O20 O21 Si7 . . 53(3)
O20 O21 Si8 . . 146(5)
O21 O21 O22 8_555 . 55(3)
O21 O21 Si7 8_555 . 108(4)
O21 O21 Si8 8_555 . 107(4)
O22 O21 Si7 . . 163(5)
O22 O21 Si8 . . 55(3)
Si7 O21 Si8 . . 139(5)
O21 O22 O21 . 8_555 71(5)
O21 O22 Si8 . . 53(3)
O21 O22 Si8 . 8_555 121(6)
O21 O22 O27 . . 90(5)
O21 O22 Si8 8_555 . 121(6)
O21 O22 Si8 8_555 8_555 53(3)
O21 O22 O27 8_555 . 90(5)
Si8 O22 Si8 . 8_555 149(7)
Si8 O22 O27 . . 75(4)
Si8 O22 O27 8_555 . 75(4)
O24 O23 O24 . 2_555 86(4)
O24 O23 Si9 . . 52(3)
O24 O23 Si9 . 8_555 132(6)
O24 O23 Si9 2_555 . 132(6)
O24 O23 Si9 2_555 8_555 52(3)
Si9 O23 Si9 . 8_555 140(7)
O23 O24 O23 . 2_555 91(4)
O23 O24 Si9 . . 46(3)
O23 O24 Si9 . 7_555 121(5)
O23 O24 Si9 2_555 . 121(5)
O23 O24 Si9 2_555 7_555 46(3)
Si9 O24 Si9 . 7_555 117(5)
O1 Si1 O2 3_646 . 122(5)
O1 Si1 O3 3_646 8_555 100(5)
O1 Si1 O4 3_646 . 98(5)
O2 Si1 O3 . 8_555 94(4)
O2 Si1 O4 . . 121(4)
O3 Si1 O4 8_555 . 122(4)
O2 Si2 O5 6_456 . 85(5)
O2 Si2 O6 6_456 . 95(4)
O2 Si2 O7 6_456 . 128(5)
O2 Si2 C7 6_456 4_466 49(3)
O5 Si2 O6 . . 117(5)
O5 Si2 O7 . . 123(5)
O5 Si2 C7 . 4_466 126(5)
O6 Si2 O7 . . 106(4)
O6 Si2 C7 . 4_466 53(3)
O7 Si2 C7 . 4_466 110(4)
O7 Si3 O8 3_546 . 127(5)
O7 Si3 O9 3_546 . 107(5)
O7 Si3 O10 3_546 . 108(4)
O8 Si3 O9 . . 99(5)
O8 Si3 O10 . . 105(5)
O9 Si3 O10 . . 110(5)
O4 Si4 O11 . 8_555 114(4)
O4 Si4 O12 . . 86(4)
O4 Si4 O13 . 3_646 87(5)
O11 Si4 O12 8_555 . 105(4)
O11 Si4 O13 8_555 3_646 89(5)
O12 Si4 O13 . 3_646 166(5)
O14 Si5 O15 . 7_555 104(4)
O14 Si5 O16 . . 103(5)
O14 Si5 O17 . 3_556 118(3)
O15 Si5 O16 7_555 . 126(5)
O15 Si5 O17 7_555 3_556 97(3)
O16 Si5 O17 . 3_556 110(4)
O6 Si6 O14 . . 82(4)
O6 Si6 O18 . 8_555 93(4)
O6 Si6 O19 . . 119(5)
O14 Si6 O18 . 8_555 131(4)
O14 Si6 O19 . . 133(5)
O18 Si6 O19 8_555 . 92(4)
O3 Si7 O15 . . 91(4)
O3 Si7 O20 . . 119(5)
O3 Si7 O21 . . 137(4)
O15 Si7 O20 . . 116(5)
O15 Si7 O21 . . 117(4)
O20 Si7 O21 . . 78(5)
O12 Si8 O18 8_555 6_445 85(4)
O12 Si8 O21 8_555 . 82(4)
O12 Si8 O22 8_555 . 130(5)
O12 Si8 O27 8_555 . 79(4)
O18 Si8 O21 6_445 . 142(4)
O18 Si8 O22 6_445 . 140(5)
O18 Si8 O27 6_445 . 122(4)
O21 Si8 O22 . . 72(5)
O21 Si8 O27 . . 90(4)
O22 Si8 O27 . . 60(5)
O10 Si9 O11 1_554 . 115(4)
O10 Si9 O23 1_554 . 96(4)
O10 Si9 O24 1_554 . 127(4)
O11 Si9 O23 . . 130(5)
O11 Si9 O24 . . 105(4)
O23 Si9 O24 . . 82(5)
O25 O25 O28 2_565 . 84(9)
O25 O25 O28 2_565 2_565 84(9)
O28 O25 O28 . 2_565 144(11)
O22 O27 Si8 . . 45(3)
O22 O27 Si8 . 8_555 45(3)
Si8 O27 Si8 . 8_555 89(5)
O25 O28 O25 . 2_565 13(11)
C1 C1 C3 7_555 . 84(7)
C1 C1 C3 7_555 7_555 55(6)
C3 C1 C3 . 7_555 29(3)
C1 C3 C1 . 7_555 40(3)
C1 C3 C3 . 7_555 96(10)
C1 C3 N1 . . 137(4)
C1 C3 N1 . 7_555 128(4)
C1 C3 C3 7_555 7_555 55(8)
C1 C3 N1 7_555 . 176(5)
C1 C3 N1 7_555 7_555 88(3)
C3 C3 N1 7_555 . 128(11)
C3 C3 N1 7_555 7_555 32(8)
N1 C3 N1 . 7_555 95(6)
O8 C6 C6 2_555 8_555 85(7)
O8 C6 C8 2_555 . 73(3)
O8 C6 C8 2_555 8_555 71(3)
O8 C6 N1 2_555 . 96(3)
O8 C6 N1 2_555 8_555 89(3)
C6 C6 C8 8_555 . 110(8)
C6 C6 C8 8_555 8_555 57(7)
C6 C6 N1 8_555 . 128(8)
C6 C6 N1 8_555 8_555 41(7)
C8 C6 C8 . 8_555 52(5)
C8 C6 N1 . . 120(8)
C8 C6 N1 . 8_555 148(7)
C8 C6 N1 8_555 . 166(4)
C8 C6 N1 8_555 8_555 97(6)
N1 C6 N1 . 8_555 87(4)
C6 C8 C6 . 8_555 13(5)
C6 C8 C8 . 8_555 70(5)
C6 C8 C5 . . 154(6)
C6 C8 C8 8_555 8_555 57(4)
C6 C8 C5 8_555 . 143(6)
C8 C8 C5 8_555 . 89(4)
C3 N1 C3 . 7_555 20(4)
C3 N1 C6 . . 166(7)
C3 N1 C6 . 8_555 176(5)
C3 N1 N1 . 8_555 142(4)
C3 N1 C6 7_555 . 170(5)
C3 N1 C6 7_555 8_555 162(5)
C3 N1 N1 7_555 8_555 122(4)
C6 N1 C6 . 8_555 10(4)
C6 N1 N1 . 8_555 52(5)
C6 N1 N1 8_555 8_555 41(3)
O16 C2 C2 . 8_555 86(12)
O16 C2 C4 . . 101(4)
O16 C2 C4 . 8_555 104(4)
O16 C2 N2 . . 120(4)
O16 C2 N2 . 8_555 117(4)
C2 C2 C4 8_555 . 68(18)
C2 C2 C4 8_555 8_555 100(19)
C2 C2 N2 8_555 . 98(18)
C2 C2 N2 8_555 8_555 74(18)
C4 C2 C4 . 8_555 32(5)
C4 C2 N2 . . 34(4)
C4 C2 N2 . 8_555 17(2)
C4 C2 N2 8_555 . 17(2)
C4 C2 N2 8_555 8_555 30(4)
N2 C2 N2 . 8_555 24(3)
C2 C4 C2 . 8_555 12(5)
C2 C4 C4 . 8_555 68(8)
C2 C4 C5 . . 132(6)
C2 C4 C5 . 8_555 164(6)
C2 C4 N2 . . 110(6)
C2 C4 N2 . 8_555 140(6)
C2 C4 C4 8_555 8_555 80(8)
C2 C4 C5 8_555 . 144(6)
C2 C4 C5 8_555 8_555 176(5)
C2 C4 N2 8_555 . 120(7)
C2 C4 N2 8_555 8_555 143(5)
C4 C4 C5 8_555 . 64(7)
C4 C4 C5 8_555 8_555 97(8)
C4 C4 N2 8_555 . 51(7)
C4 C4 N2 8_555 8_555 96(9)
C5 C4 C5 . 8_555 33(3)
C5 C4 N2 . . 36(3)
C5 C4 N2 . 8_555 51(5)
C5 C4 N2 8_555 . 59(4)
C5 C4 N2 8_555 8_555 41(4)
N2 C4 N2 . 8_555 45(6)
C8 C5 C4 . . 137(3)
C8 C5 C4 . 8_555 143(3)
C8 C5 C5 . 8_555 91(5)
C8 C5 C7 . . 73(4)
C8 C5 N2 . . 171(5)
C8 C5 N2 . 8_555 143(5)
C4 C5 C4 . 8_555 19(3)
C4 C5 C5 . 8_555 64(5)
C4 C5 C7 . . 124(5)
C4 C5 N2 . . 34(3)
C4 C5 N2 . 8_555 27(3)
C4 C5 C5 8_555 8_555 83(5)
C4 C5 C7 8_555 . 105(5)
C4 C5 N2 8_555 . 29(3)
C4 C5 N2 8_555 8_555 40(3)
C5 C5 C7 8_555 . 164(5)
C5 C5 N2 8_555 . 85(6)
C5 C5 N2 8_555 8_555 52(4)
C7 C5 N2 . . 110(6)
C7 C5 N2 . 8_555 141(6)
N2 C5 N2 . 8_555 32(4)
O2 C7 O6 7_555 4_566 83(5)
O2 C7 O14 7_555 4_566 109(5)
O2 C7 Si2 7_555 4_566 44(3)
O2 C7 C5 7_555 . 144(6)
O6 C7 O14 4_566 4_566 65(4)
O6 C7 Si2 4_566 4_566 45(3)
O6 C7 C5 4_566 . 120(4)
O14 C7 Si2 4_566 4_566 102(4)
O14 C7 C5 4_566 . 106(4)
Si2 C7 C5 4_566 . 135(5)
C2 N2 C2 . 8_555 8(3)
C2 N2 C4 . . 36(4)
C2 N2 C4 . 8_555 21(3)
C2 N2 C5 . . 132(4)
C2 N2 C5 . 8_555 115(4)
C2 N2 N2 . 8_555 82(6)
C2 N2 C4 8_555 . 30(4)
C2 N2 C4 8_555 8_555 23(4)
C2 N2 C5 8_555 . 131(4)
C2 N2 C5 8_555 8_555 110(4)
C2 N2 N2 8_555 8_555 74(6)
C4 N2 C4 . 8_555 33(6)
C4 N2 C5 . . 109(5)
C4 N2 C5 . 8_555 80(5)
C4 N2 N2 . 8_555 51(6)
C4 N2 C5 8_555 . 111(5)
C4 N2 C5 8_555 8_555 102(6)
C4 N2 N2 8_555 8_555 84(8)
C5 N2 C5 . 8_555 43(4)
C5 N2 N2 . 8_555 95(7)
C5 N2 N2 8_555 8_555 52(5)

loop_
_geom_bond_atom_site_label_1
_geom_bond_atom_site_label_2
_geom_bond_site_symmetry_2
_geom_bond_distance
O1 O3 3_556 2.44(7)
O1 O3 6_556 2.44(7)
O1 O4 3_656 2.42(12)
O1 O4 6_456 2.42(12)
O1 Si1 3_656 1.56(7)
O1 Si1 6_456 1.56(7)
O2 O3 8_555 2.39(10)
O2 O5 3_646 2.16(10)
O2 O6 6_546 2.39(9)
O2 Si1 . 1.65(8)
O2 Si2 6_546 1.60(8)
O2 C7 7_555 1.75(10)
O3 Si1 8_555 1.64(8)
O3 Si7 . 1.71(8)
O4 O12 . 2.20(10)
O4 O13 3_646 2.19(11)
O4 Si1 . 1.64(8)
O4 Si4 . 1.56(8)
O5 Si2 . 1.58(6)
O5 Si2 8_555 1.58(6)
O6 O14 . 2.26(10)
O6 O18 8_555 2.50(9)
O6 Si2 . 1.66(8)
O6 Si6 . 1.78(8)
O6 C7 4_466 1.87(10)
O7 Si2 . 1.53(8)
O7 Si3 3_556 1.72(8)
O8 Si3 . 1.70(7)
O8 Si3 8_555 1.70(7)
O8 C6 2_555 2.49(11)
O8 C6 7_555 2.49(11)
O9 Si3 . 1.71(4)
O9 Si3 7_555 1.71(4)
O10 O10 8_555 2.49(10)
O10 Si3 . 1.62(7)
O10 Si9 1_556 1.83(6)
O11 O13 3_546 2.22(8)
O11 Si4 8_555 1.55(8)
O11 Si9 . 1.74(8)
O12 O18 3_645 2.20(10)
O12 O21 8_555 2.16(10)
O12 Si4 . 1.67(8)
O12 Si8 8_555 1.64(8)
O13 Si4 3_656 1.62(6)
O13 Si4 6_456 1.62(6)
O14 Si5 . 1.80(8)
O14 Si6 . 1.65(8)
O14 C7 4_466 2.29(10)
O15 O17 . 2.50(7)
O15 Si5 7_555 1.75(8)
O15 Si7 . 1.80(8)
O16 Si5 . 1.69(5)
O16 Si5 8_555 1.69(5)
O16 C2 . 2.29(11)
O16 C2 8_555 2.29(11)
O17 Si5 3_546 1.59(4)
O17 Si5 7_555 1.59(4)
O18 O19 . 2.33(7)
O18 Si6 8_555 1.67(7)
O18 Si8 6_555 1.62(8)
O19 Si6 . 1.56(6)
O19 Si6 8_555 1.56(6)
O20 O21 . 2.05(11)
O20 O21 8_555 2.05(11)
O20 Si7 . 1.68(5)
O20 Si7 8_555 1.68(5)
O21 O21 8_555 2.26(10)
O21 O22 . 1.95(11)
O21 Si7 . 1.57(7)
O21 Si8 . 1.65(8)
O22 Si8 . 1.68(5)
O22 Si8 8_555 1.68(5)
O22 O27 . 2.09(18)
O23 O24 . 2.42(11)
O23 O24 2_555 2.42(11)
O23 Si9 . 1.76(5)
O23 Si9 8_555 1.76(5)
O24 Si9 . 1.94(6)
O24 Si9 7_555 1.94(6)
Si2 C7 4_466 2.31(9)
Si8 O27 . 2.32(11)
O25 O25 2_565 0.4(4)
O25 O28 . 1.9(2)
O25 O28 2_565 1.9(2)
C1 C1 7_555 1.22(5)
C1 C3 . 1.55(14)
C1 C3 7_555 1.88(12)
C3 C3 7_555 0.92(5)
C3 N1 . 1.44(12)
C3 N1 7_555 2.13(9)
C6 C6 8_555 0.41(15)
C6 C8 . 1.54(7)
C6 C8 8_555 1.72(9)
C6 N1 . 1.49(10)
C6 N1 8_555 1.77(11)
C8 C8 8_555 1.44(15)
C8 C5 . 2.47(7)
N1 N1 8_555 2.26(15)
C2 C2 8_555 0.33(12)
C2 C4 . 1.51(11)
C2 C4 8_555 1.42(10)
C2 N2 . 2.42(10)
C2 N2 8_555 2.49(10)
C4 C4 8_555 0.80(12)
C4 C5 . 2.43(11)
C4 C5 8_555 2.20(10)
C4 N2 . 1.45(10)
C4 N2 8_555 1.13(9)
C5 C5 8_555 1.32(12)
C5 C7 . 1.60(11)
C5 N2 . 1.53(9)
C5 N2 8_555 1.92(10)
N2 N2 8_555 1.03(12)

loop_
_restr_distance_atom_site_label_1
_restr_distance_atom_site_label_2
_restr_distance_site_symmetry_2
_restr_distance_target
_restr_distance_target_weight_param
Si1 O1 3_646 1.62 0.005
Si1 O2 . 1.62 0.005
Si1 O3 8_555 1.62 0.005
Si1 O4 . 1.62 0.005
Si2 O2 6_456 1.62 0.005
Si2 O5 . 1.62 0.005
Si2 O6 . 1.62 0.005
Si2 O7 . 1.62 0.005
Si3 O7 3_546 1.62 0.005
Si3 O8 . 1.62 0.005
Si3 O9 . 1.62 0.005
Si3 O10 . 1.62 0.005
Si4 O4 . 1.62 0.005
Si4 O11 8_555 1.62 0.005
Si4 O12 . 1.62 0.005
Si4 O13 3_646 1.62 0.005
Si5 O14 . 1.62 0.005
Si5 O15 7_555 1.62 0.005
Si5 O16 . 1.62 0.005
Si5 O17 3_556 1.62 0.005
Si6 O6 . 1.62 0.005
Si6 O14 . 1.62 0.005
Si6 O18 8_555 1.62 0.005
Si6 O19 . 1.62 0.005
Si7 O3 . 1.62 0.005
Si7 O15 . 1.62 0.005
Si7 O20 . 1.62 0.005
Si7 O21 . 1.62 0.005
Si8 O12 8_555 1.62 0.005
Si8 O18 6_445 1.62 0.005
Si8 O21 . 1.62 0.005
Si8 O22 . 1.62 0.005
Si9 O10 1_554 1.62 0.005
Si9 O11 . 1.62 0.005
Si9 O23 . 1.62 0.005
Si9 O24 . 1.62 0.005
C6a C8a . 1.52 0.005
N1a C6a . 1.52 0.005
C3a N1a . 1.52 0.005
C1a C3a . 1.52 0.005
C7a C5a . 1.52 0.005
C5a N2a . 1.52 0.005
N2a C4a . 1.52 0.005
C4a C2a . 1.52 0.005

loop_
_restr_angle_atom_site_label_1
_restr_angle_atom_site_label_2
_restr_angle_atom_site_label_3
_restr_angle_target
_restr_angle_target_weight_param
C4a N2a C5a 109.47 0.01
C2a C4a N2a 109.47 0.01
N2a C5a C7a 109.47 0.01
